data_4306186
loop_
_publ_author_name
'Huaibo Ma'
'Swarup Chattopadhyay'
'Jeffrey L. Petersen'
'Michael P. Jensen'

_publ_section_title
;
Harnessing Scorpionate Ligand Equilibria for Modeling Reduced Nickel
Superoxide Dismutase Intermediates
;
_journal_name_full 'Inorganic Chemistry'
_journal_page_first 7966
_journal_page_last 7968
_journal_paper_doi 10.1021/ic801099r
_journal_volume 47
_journal_year 2008
_chemical_formula_sum 'C44 H39.5 B N7.5 Ni S2'
_chemical_formula_weight 806.97
_chemical_name_systematic
; 
 ? 
;
_space_group_IT_number 15
_symmetry_cell_setting monoclinic
_symmetry_space_group_name_Hall '-C 2yc'
_symmetry_space_group_name_H-M 'C 1 2/c 1'
_atom_sites_solution_hydrogens geom
_atom_sites_solution_primary direct
_atom_sites_solution_secondary difmap
_audit_creation_method SHELXL-97
_cell_angle_alpha 90.00
_cell_angle_beta 92.636(1)
_cell_angle_gamma 90.00
_cell_formula_units_Z 8
_cell_length_a 37.626(2)
_cell_length_b 9.7449(6)
_cell_length_c 22.6279(15)
_cell_measurement_reflns_used 8500
_cell_measurement_temperature 293(2)
_cell_measurement_theta_max 27.50
_cell_measurement_theta_min 2.38
_cell_volume 8288.0(9)
_computing_structure_refinement 'SHELXL-97 (Sheldrick, 1997)'
_computing_structure_solution 'SHELXS-97 (Sheldrick, 1990)'
_diffrn_ambient_temperature 293(2)
_diffrn_measured_fraction_theta_full 0.970
_diffrn_measured_fraction_theta_max 0.970
_diffrn_radiation_monochromator graphite
_diffrn_radiation_source 'fine-focus sealed tube'
_diffrn_radiation_type MoK\a
_diffrn_radiation_wavelength 0.71073
_diffrn_reflns_av_R_equivalents 0.0363
_diffrn_reflns_av_sigmaI/netI 0.0415
_diffrn_reflns_limit_h_max 48
_diffrn_reflns_limit_h_min -48
_diffrn_reflns_limit_k_max 10
_diffrn_reflns_limit_k_min -12
_diffrn_reflns_limit_l_max 29
_diffrn_reflns_limit_l_min -29
_diffrn_reflns_number 27803
_diffrn_reflns_theta_full 27.52
_diffrn_reflns_theta_max 27.52
_diffrn_reflns_theta_min 2.15
_diffrn_standards_decay_% 0
_exptl_absorpt_coefficient_mu 0.610
_exptl_absorpt_correction_type semi-empirical
_exptl_absorpt_process_details SADABS
_exptl_crystal_colour orange
_exptl_crystal_density_diffrn 1.293
_exptl_crystal_density_method 'not measured'
_exptl_crystal_F_000 3368
_exptl_crystal_size_max 0.54
_exptl_crystal_size_mid 0.34
_exptl_crystal_size_min 0.20
_refine_diff_density_max 0.404
_refine_diff_density_min -0.197
_refine_diff_density_rms 0.050
_refine_ls_extinction_method none
_refine_ls_goodness_of_fit_ref 1.047
_refine_ls_hydrogen_treatment mixed
_refine_ls_matrix_type full
_refine_ls_number_parameters 561
_refine_ls_number_reflns 9251
_refine_ls_number_restraints 14
_refine_ls_restrained_S_all 1.048
_refine_ls_R_factor_all 0.0553
_refine_ls_R_factor_gt 0.0372
_refine_ls_shift/su_max 0.020
_refine_ls_shift/su_mean 0.003
_refine_ls_structure_factor_coef Fsqd
_refine_ls_weighting_details 'calc w=1/[\s^2^(Fo^2^)+(0.0510P)^2^+3.5167P] where P=(Fo^2^+2Fc^2^)/3'
_refine_ls_weighting_scheme calc
_refine_ls_wR_factor_gt 0.0940
_refine_ls_wR_factor_ref 0.1096
_reflns_number_gt 7111
_reflns_number_total 9251
_reflns_threshold_expression >2sigma(I)
_cod_data_source_file ic801099r_si_001.cif
_cod_data_source_block mj4ccd
_cod_original_formula_sum 'C44 H39.50 B N7.50 Ni S2'
_cod_database_code 4306186

loop_
_symmetry_equiv_pos_as_xyz
'x, y, z'
'-x, y, -z+1/2'
'x+1/2, y+1/2, z'
'-x+1/2, y+1/2, -z+1/2'
'-x, -y, -z'
'x, -y, z-1/2'
'-x+1/2, -y+1/2, -z'
'x+1/2, -y+1/2, z-1/2'

loop_
_atom_site_label
_atom_site_type_symbol
_atom_site_fract_x
_atom_site_fract_y
_atom_site_fract_z
_atom_site_U_iso_or_equiv
_atom_site_adp_type
_atom_site_occupancy
_atom_site_symmetry_multiplicity
_atom_site_calc_flag
_atom_site_refinement_flags
_atom_site_disorder_assembly
_atom_site_disorder_group
Ni1 Ni 0.127046(6) 0.80394(2) 0.089039(10) 0.04052(8) Uani 1 1 d . . .
S1 S 0.165454(14) 0.87477(5) 0.02517(2) 0.05036(13) Uani 1 1 d . . .
S2 S 0.149239(15) 0.60921(5) 0.06045(3) 0.05448(14) Uani 1 1 d . . .
N1 N 0.09224(4) 0.72034(15) 0.13624(7) 0.0434(3) Uani 1 1 d . . .
N2 N 0.05742(4) 0.75152(17) 0.12211(7) 0.0483(4) Uani 1 1 d . . .
N3 N 0.10597(4) 0.97971(15) 0.10064(7) 0.0424(3) Uani 1 1 d . . .
N4 N 0.07023(4) 0.98968(16) 0.08813(7) 0.0457(4) Uani 1 1 d . . .
N5 N 0.05986(4) 0.80577(15) 0.01257(7) 0.0468(4) Uani 1 1 d . . .
N6 N 0.06718(4) 0.90345(16) -0.02853(7) 0.0486(4) Uani 1 1 d . . .
N7 N 0.18610(5) 0.65330(16) -0.03690(8) 0.0505(4) Uani 1 1 d D . .
N8 N 0.0000 0.6663(6) 0.7500 0.184(3) Uani 1 2 d S . .
C1 C 0.09252(5) 0.62403(19) 0.17877(9) 0.0482(4) Uani 1 1 d . . .
C2 C 0.05755(6) 0.5925(2) 0.19119(10) 0.0598(5) Uani 1 1 d . . .
H2 H 0.0502 0.5283 0.2184 0.072 Uiso 1 1 calc R . .
C3 C 0.03621(6) 0.6741(2) 0.15562(10) 0.0595(5) Uani 1 1 d . . .
C4 C 0.11873(5) 1.10722(19) 0.10764(9) 0.0483(4) Uani 1 1 d . . .
C5 C 0.09082(6) 1.1999(2) 0.09859(11) 0.0598(6) Uani 1 1 d . . .
H5 H 0.0923 1.2951 0.1005 0.072 Uiso 1 1 calc R . .
C6 C 0.06072(6) 1.1237(2) 0.08624(10) 0.0559(5) Uani 1 1 d . . .
C7 C 0.05987(6) 0.6783(2) -0.01263(10) 0.0540(5) Uani 1 1 d . . .
C8 C 0.06768(6) 0.6945(2) -0.07041(10) 0.0563(5) Uani 1 1 d . . .
H8 H 0.0697 0.6258 -0.0986 0.068 Uiso 1 1 calc R . .
C9 C 0.07208(5) 0.8362(2) -0.07875(9) 0.0484(4) Uani 1 1 d . . .
C10 C -0.00357(7) 0.6825(3) 0.15116(15) 0.0911(9) Uani 1 1 d . . .
H10A H -0.0133 0.6252 0.1809 0.137 Uiso 1 1 calc R . .
H10B H -0.0120 0.6520 0.1127 0.137 Uiso 1 1 calc R . .
H10C H -0.0109 0.7758 0.1570 0.137 Uiso 1 1 calc R . .
C11 C 0.12553(6) 0.5708(2) 0.20736(9) 0.0510(5) Uani 1 1 d . . .
C12 C 0.15493(7) 0.6533(3) 0.21874(12) 0.0687(6) Uani 1 1 d . . .
H12 H 0.1543 0.7445 0.2067 0.082 Uiso 1 1 calc R . .
C13 C 0.18517(8) 0.6019(3) 0.24779(14) 0.0899(9) Uani 1 1 d . . .
H13 H 0.2048 0.6584 0.2552 0.108 Uiso 1 1 calc R . .
C14 C 0.18625(8) 0.4667(4) 0.26580(14) 0.0972(10) Uani 1 1 d . . .
H14 H 0.2064 0.4323 0.2862 0.117 Uiso 1 1 calc R . .
C15 C 0.15779(9) 0.3839(3) 0.25360(16) 0.0995(10) Uani 1 1 d . . .
H15 H 0.1589 0.2918 0.2643 0.119 Uiso 1 1 calc R . .
C16 C 0.12738(7) 0.4352(3) 0.22555(12) 0.0739(7) Uani 1 1 d . . .
H16 H 0.1078 0.3780 0.2187 0.089 Uiso 1 1 calc R . .
C17 C 0.02361(7) 1.1701(3) 0.07134(15) 0.0875(9) Uani 1 1 d . . .
H17A H 0.0175 1.1491 0.0307 0.131 Uiso 1 1 calc R . .
H17B H 0.0219 1.2674 0.0774 0.131 Uiso 1 1 calc R . .
H17C H 0.0075 1.1237 0.0963 0.131 Uiso 1 1 calc R . .
C18 C 0.15614(6) 1.13501(19) 0.12398(9) 0.0512(5) Uani 1 1 d . . .
C19 C 0.17668(6) 1.0450(2) 0.15841(10) 0.0614(5) Uani 1 1 d . . .
H19 H 0.1665 0.9647 0.1721 0.074 Uiso 1 1 calc R . .
C20 C 0.21195(7) 1.0722(3) 0.17280(13) 0.0785(7) Uani 1 1 d . . .
H20 H 0.2255 1.0097 0.1953 0.094 Uiso 1 1 calc R . .
C21 C 0.22701(9) 1.1904(4) 0.15409(16) 0.1027(11) Uani 1 1 d . . .
H21 H 0.2508 1.2095 0.1639 0.123 Uiso 1 1 calc R . .
C22 C 0.20701(10) 1.2807(4) 0.1209(2) 0.1194(14) Uani 1 1 d . . .
H22 H 0.2173 1.3620 0.1085 0.143 Uiso 1 1 calc R . .
C23 C 0.17208(8) 1.2543(3) 0.10523(15) 0.0888(9) Uani 1 1 d . . .
H23 H 0.1590 1.3167 0.0819 0.107 Uiso 1 1 calc R . .
C24 C 0.05220(8) 0.5483(2) 0.01948(11) 0.0729(7) Uani 1 1 d . . .
H24A H 0.0702 0.5338 0.0504 0.109 Uiso 1 1 calc R . .
H24B H 0.0522 0.4726 -0.0077 0.109 Uiso 1 1 calc R . .
H24C H 0.0293 0.5549 0.0364 0.109 Uiso 1 1 calc R . .
C25 C 0.08008(5) 0.9116(2) -0.13276(9) 0.0512(5) Uani 1 1 d . . .
C26 C 0.08006(7) 1.0533(2) -0.13429(11) 0.0697(6) Uani 1 1 d . . .
H26 H 0.0755 1.1026 -0.1002 0.084 Uiso 1 1 calc R . .
C27 C 0.08671(8) 1.1231(3) -0.18616(12) 0.0793(7) Uani 1 1 d . . .
H27 H 0.0865 1.2185 -0.1865 0.095 Uiso 1 1 calc R . .
C28 C 0.09357(7) 1.0537(3) -0.23650(11) 0.0737(7) Uani 1 1 d . . .
H28 H 0.0979 1.1011 -0.2711 0.088 Uiso 1 1 calc R . .
C29 C 0.09405(8) 0.9136(3) -0.23562(12) 0.0820(8) Uani 1 1 d . . .
H29 H 0.0990 0.8654 -0.2698 0.098 Uiso 1 1 calc R . .
C30 C 0.08729(7) 0.8427(3) -0.18426(10) 0.0692(6) Uani 1 1 d . . .
H30 H 0.0876 0.7472 -0.1844 0.083 Uiso 1 1 calc R . .
C31 C 0.16977(5) 0.70524(18) 0.00912(9) 0.0454(4) Uani 1 1 d . A .
C32 C 0.20195(5) 0.7419(2) -0.07970(9) 0.0499(4) Uani 1 1 d . A .
C33 C 0.18074(6) 0.8273(2) -0.11443(10) 0.0600(5) Uani 1 1 d . . .
H33 H 0.1562 0.8286 -0.1105 0.072 Uiso 1 1 calc R A .
C34 C 0.19633(8) 0.9113(3) -0.15538(11) 0.0738(7) Uani 1 1 d . A .
H34 H 0.1823 0.9694 -0.1793 0.089 Uiso 1 1 calc R . .
C35 C 0.23243(8) 0.9087(3) -0.16055(12) 0.0837(8) Uani 1 1 d . . .
H35 H 0.2428 0.9660 -0.1877 0.100 Uiso 1 1 calc R A .
C36 C 0.25334(8) 0.8229(4) -0.12634(14) 0.0914(9) Uani 1 1 d . A .
H36 H 0.2778 0.8212 -0.1306 0.110 Uiso 1 1 calc R . .
C37 C 0.23816(6) 0.7382(3) -0.08518(12) 0.0726(7) Uani 1 1 d . . .
H37 H 0.2523 0.6797 -0.0616 0.087 Uiso 1 1 calc R A .
C38 C 0.1852(3) 0.5063(7) -0.0496(7) 0.063(2) Uani 0.729(17) 1 d PD A 1
C39 C 0.2091(2) 0.4229(6) -0.0214(6) 0.111(3) Uani 0.729(17) 1 d PD A 1
H39A H 0.2273 0.4579 0.0033 0.133 Uiso 0.729(17) 1 calc PR A 1
C40 C 0.2053(3) 0.2829(8) -0.0307(7) 0.160(4) Uani 0.729(17) 1 d PD A 1
H40A H 0.2214 0.2236 -0.0116 0.192 Uiso 0.729(17) 1 calc PR A 1
C41 C 0.1794(4) 0.2302(9) -0.0662(5) 0.138(5) Uani 0.729(17) 1 d PD A 1
H41A H 0.1763 0.1359 -0.0703 0.166 Uiso 0.729(17) 1 calc PR A 1
C42 C 0.1577(5) 0.3203(9) -0.0959(6) 0.194(7) Uani 0.729(17) 1 d PD A 1
H42A H 0.1406 0.2863 -0.1229 0.232 Uiso 0.729(17) 1 calc PR A 1
C43 C 0.1601(3) 0.4602(7) -0.0878(5) 0.131(4) Uani 0.729(17) 1 d PD A 1
H43A H 0.1447 0.5200 -0.1083 0.157 Uiso 0.729(17) 1 calc PR A 1
C38' C 0.1788(6) 0.5100(17) -0.0483(15) 0.056(7) Uani 0.271(17) 1 d PD A 2
C39' C 0.2060(4) 0.4150(15) -0.0501(7) 0.068(4) Uani 0.271(17) 1 d PD A 2
H39B H 0.2293 0.4439 -0.0425 0.082 Uiso 0.271(17) 1 calc PR A 2
C40' C 0.1995(4) 0.2761(16) -0.0632(9) 0.082(5) Uani 0.271(17) 1 d PD A 2
H40B H 0.2166 0.2086 -0.0560 0.099 Uiso 0.271(17) 1 calc PR A 2
C41' C 0.1663(5) 0.247(3) -0.0871(16) 0.112(12) Uani 0.271(17) 1 d PD A 2
H41B H 0.1630 0.1720 -0.1124 0.135 Uiso 0.271(17) 1 calc PR A 2
C42' C 0.1385(5) 0.3261(16) -0.0740(9) 0.093(5) Uani 0.271(17) 1 d PD A 2
H42B H 0.1155 0.2910 -0.0738 0.111 Uiso 0.271(17) 1 calc PR A 2
C43' C 0.1455(4) 0.4611(14) -0.0609(8) 0.075(4) Uani 0.271(17) 1 d PD A 2
H43B H 0.1265 0.5221 -0.0605 0.090 Uiso 0.271(17) 1 calc PR A 2
C44 C 0.0000 0.7789(7) 0.7500 0.136(2) Uani 1 2 d S . .
C45 C 0.0000 0.9277(7) 0.7500 0.182(4) Uani 1 2 d S . .
H45A H -0.0055 0.9605 0.7885 0.273 Uiso 0.50 1 calc PR . .
H45B H -0.0176 0.9605 0.7213 0.273 Uiso 0.50 1 calc PR . .
H45C H 0.0230 0.9605 0.7401 0.273 Uiso 0.50 1 calc PR . .
B1 B 0.04848(6) 0.8590(2) 0.07344(10) 0.0486(5) Uani 1 1 d . . .
H1 H 0.0230 0.8798 0.0718 0.058 Uiso 1 1 calc R . .

loop_
_atom_site_aniso_label
_atom_site_aniso_U_11
_atom_site_aniso_U_22
_atom_site_aniso_U_33
_atom_site_aniso_U_23
_atom_site_aniso_U_13
_atom_site_aniso_U_12
Ni1 0.03988(14) 0.03698(12) 0.04518(14) 0.00502(9) 0.00704(10) 0.00189(9)
S1 0.0542(3) 0.0390(2) 0.0593(3) 0.0019(2) 0.0183(2) -0.0007(2)
S2 0.0582(3) 0.0381(2) 0.0685(3) 0.0073(2) 0.0178(3) 0.0043(2)
N1 0.0418(8) 0.0455(8) 0.0430(8) 0.0064(6) 0.0024(6) -0.0014(6)
N2 0.0390(8) 0.0562(9) 0.0499(9) 0.0075(8) 0.0051(7) -0.0018(7)
N3 0.0418(8) 0.0426(7) 0.0428(8) 0.0028(6) 0.0032(6) 0.0043(6)
N4 0.0422(8) 0.0491(8) 0.0458(8) 0.0026(7) 0.0032(7) 0.0079(7)
N5 0.0468(9) 0.0482(8) 0.0449(9) 0.0052(7) -0.0021(7) -0.0011(7)
N6 0.0490(9) 0.0508(8) 0.0458(9) 0.0068(7) -0.0004(7) 0.0013(7)
N7 0.0491(9) 0.0467(8) 0.0565(10) -0.0029(7) 0.0101(8) 0.0039(7)
N8 0.174(6) 0.104(4) 0.279(9) 0.000 0.079(6) 0.000
C1 0.0537(11) 0.0480(10) 0.0431(10) 0.0074(8) 0.0052(8) -0.0032(9)
C2 0.0569(13) 0.0685(13) 0.0546(12) 0.0168(10) 0.0101(10) -0.0103(10)
C3 0.0466(12) 0.0713(13) 0.0611(13) 0.0122(11) 0.0089(10) -0.0088(10)
C4 0.0536(11) 0.0425(9) 0.0488(11) 0.0024(8) 0.0014(9) 0.0032(8)
C5 0.0647(14) 0.0417(10) 0.0721(14) 0.0021(9) -0.0050(11) 0.0116(9)
C6 0.0548(12) 0.0518(11) 0.0607(13) 0.0033(9) -0.0010(10) 0.0150(9)
C7 0.0548(12) 0.0490(10) 0.0570(12) 0.0032(9) -0.0091(10) -0.0021(9)
C8 0.0638(14) 0.0524(11) 0.0521(12) -0.0049(9) -0.0049(10) 0.0032(10)
C9 0.0434(10) 0.0560(10) 0.0455(10) 0.0018(9) -0.0030(8) 0.0047(8)
C10 0.0475(14) 0.118(2) 0.109(2) 0.0347(19) 0.0160(14) -0.0083(14)
C11 0.0553(12) 0.0556(10) 0.0422(10) 0.0107(8) 0.0020(9) -0.0021(9)
C12 0.0626(14) 0.0670(13) 0.0757(16) 0.0211(12) -0.0064(12) -0.0075(11)
C13 0.0664(17) 0.107(2) 0.095(2) 0.0270(18) -0.0172(15) -0.0126(16)
C14 0.0751(19) 0.117(2) 0.097(2) 0.0451(19) -0.0196(16) 0.0123(18)
C15 0.102(2) 0.0808(19) 0.113(2) 0.0432(17) -0.024(2) 0.0076(17)
C16 0.0805(17) 0.0633(13) 0.0764(16) 0.0214(12) -0.0121(13) -0.0072(12)
C17 0.0631(16) 0.0744(16) 0.123(2) 0.0056(16) -0.0141(16) 0.0252(13)
C18 0.0544(12) 0.0431(9) 0.0561(12) -0.0024(8) 0.0021(9) -0.0009(9)
C19 0.0621(14) 0.0572(12) 0.0642(14) 0.0054(10) -0.0059(11) -0.0042(10)
C20 0.0645(16) 0.0896(18) 0.0796(18) 0.0049(14) -0.0153(13) -0.0015(14)
C21 0.0672(18) 0.126(3) 0.112(3) 0.012(2) -0.0211(18) -0.0305(19)
C22 0.091(2) 0.097(2) 0.167(4) 0.033(2) -0.026(2) -0.047(2)
C23 0.0798(19) 0.0593(14) 0.126(3) 0.0232(16) -0.0140(17) -0.0150(13)
C24 0.0943(19) 0.0547(12) 0.0688(15) 0.0066(11) -0.0074(13) -0.0158(12)
C25 0.0436(11) 0.0611(11) 0.0486(11) 0.0052(9) -0.0007(8) 0.0071(9)
C26 0.0919(19) 0.0618(13) 0.0560(13) 0.0018(11) 0.0088(12) -0.0011(12)
C27 0.102(2) 0.0644(14) 0.0720(17) 0.0122(12) 0.0088(15) -0.0055(14)
C28 0.0730(16) 0.0930(18) 0.0557(14) 0.0163(13) 0.0099(12) -0.0025(14)
C29 0.107(2) 0.0880(18) 0.0526(14) 0.0007(13) 0.0185(14) 0.0150(16)
C30 0.0865(18) 0.0677(13) 0.0540(13) 0.0022(11) 0.0097(12) 0.0151(13)
C31 0.0390(10) 0.0432(9) 0.0543(11) 0.0024(8) 0.0041(8) 0.0030(7)
C32 0.0479(11) 0.0536(10) 0.0485(11) -0.0050(9) 0.0064(9) -0.0022(9)
C33 0.0561(13) 0.0678(13) 0.0563(13) -0.0024(10) 0.0042(10) 0.0019(10)
C34 0.093(2) 0.0739(15) 0.0545(14) 0.0051(12) 0.0034(13) 0.0009(14)
C35 0.091(2) 0.096(2) 0.0645(16) 0.0055(14) 0.0119(15) -0.0349(17)
C36 0.0569(16) 0.132(3) 0.086(2) 0.0104(19) 0.0113(14) -0.0266(17)
C37 0.0497(13) 0.0968(18) 0.0715(16) 0.0069(14) 0.0048(11) -0.0036(13)
C38 0.068(3) 0.051(4) 0.073(4) -0.011(3) 0.028(3) -0.005(3)
C39 0.132(5) 0.060(3) 0.139(7) -0.009(4) -0.013(5) 0.039(3)
C40 0.234(11) 0.066(4) 0.181(10) -0.007(5) 0.024(9) 0.055(5)
C41 0.258(16) 0.050(3) 0.110(8) -0.018(4) 0.052(9) -0.022(6)
C42 0.278(19) 0.102(6) 0.202(12) -0.059(8) 0.024(12) -0.085(9)
C43 0.162(8) 0.084(3) 0.142(8) -0.013(4) -0.039(6) -0.036(4)
C38' 0.073(11) 0.048(9) 0.048(9) -0.006(7) 0.006(8) 0.028(8)
C39' 0.065(7) 0.076(8) 0.064(8) -0.015(6) 0.005(6) 0.003(6)
C40' 0.089(10) 0.053(8) 0.106(12) -0.025(9) 0.014(9) 0.018(7)
C41' 0.101(12) 0.096(18) 0.14(3) -0.074(19) -0.001(12) -0.003(12)
C42' 0.089(10) 0.084(9) 0.105(12) -0.035(8) 0.004(8) -0.018(7)
C43' 0.066(7) 0.070(6) 0.091(10) -0.022(6) 0.006(6) -0.009(5)
C44 0.098(4) 0.112(4) 0.197(7) 0.000 0.007(4) 0.000
C45 0.128(5) 0.106(4) 0.305(11) 0.000 -0.079(6) 0.000
B1 0.0386(11) 0.0574(12) 0.0496(12) 0.0056(10) 0.0003(9) 0.0030(10)

loop_
_atom_type_symbol
_atom_type_description
_atom_type_scat_dispersion_real
_atom_type_scat_dispersion_imag
_atom_type_scat_source
C C 0.0033 0.0016 'International Tables Vol C Tables 4.2.6.8 and 6.1.1.4'
H H 0.0000 0.0000 'International Tables Vol C Tables 4.2.6.8 and 6.1.1.4'
B B 0.0013 0.0007 'International Tables Vol C Tables 4.2.6.8 and 6.1.1.4'
N N 0.0061 0.0033 'International Tables Vol C Tables 4.2.6.8 and 6.1.1.4'
S S 0.1246 0.1234 'International Tables Vol C Tables 4.2.6.8 and 6.1.1.4'
Ni Ni 0.3393 1.1124 'International Tables Vol C Tables 4.2.6.8 and 6.1.1.4'

loop_
_geom_angle_atom_site_label_1
_geom_angle_atom_site_label_2
_geom_angle_atom_site_label_3
_geom_angle
_geom_angle_site_symmetry_1
_geom_angle_site_symmetry_3
_geom_angle_publ_flag
N1 Ni1 N3 90.34(6) . . ?
N1 Ni1 S2 94.38(5) . . ?
N3 Ni1 S2 170.65(5) . . ?
N1 Ni1 S1 171.34(5) . . ?
N3 Ni1 S1 95.64(5) . . ?
S2 Ni1 S1 78.84(2) . . ?
C31 S1 Ni1 84.70(7) . . ?
C31 S2 Ni1 85.19(6) . . ?
C1 N1 N2 107.35(15) . . ?
C1 N1 Ni1 135.67(14) . . ?
N2 N1 Ni1 116.64(11) . . ?
C3 N2 N1 109.13(16) . . ?
C3 N2 B1 131.42(18) . . ?
N1 N2 B1 119.43(15) . . ?
C4 N3 N4 107.63(15) . . ?
C4 N3 Ni1 134.38(13) . . ?
N4 N3 Ni1 116.52(11) . . ?
C6 N4 N3 109.36(16) . . ?
C6 N4 B1 130.77(17) . . ?
N3 N4 B1 119.61(14) . . ?
C7 N5 N6 110.17(16) . . ?
C7 N5 B1 132.86(17) . . ?
N6 N5 B1 116.33(15) . . ?
C9 N6 N5 106.12(16) . . ?
C31 N7 C38' 114.6(13) . . ?
C31 N7 C32 121.04(16) . . ?
C38' N7 C32 122.6(14) . . ?
C31 N7 C38 121.2(6) . . ?
C38' N7 C38 9.8(12) . . ?
C32 N7 C38 117.4(6) . . ?
N1 C1 C2 108.80(18) . . ?
N1 C1 C11 122.72(17) . . ?
C2 C1 C11 128.41(18) . . ?
C3 C2 C1 106.74(18) . . ?
N2 C3 C2 107.96(19) . . ?
N2 C3 C10 123.0(2) . . ?
C2 C3 C10 129.1(2) . . ?
N3 C4 C5 108.69(18) . . ?
N3 C4 C18 122.47(17) . . ?
C5 C4 C18 128.81(18) . . ?
C6 C5 C4 106.78(18) . . ?
N4 C6 C5 107.53(18) . . ?
N4 C6 C17 122.9(2) . . ?
C5 C6 C17 129.6(2) . . ?
C8 C7 N5 107.42(18) . . ?
C8 C7 C24 128.3(2) . . ?
N5 C7 C24 124.3(2) . . ?
C7 C8 C9 105.95(19) . . ?
N6 C9 C8 110.33(18) . . ?
N6 C9 C25 120.34(18) . . ?
C8 C9 C25 129.3(2) . . ?
C12 C11 C16 118.1(2) . . ?
C12 C11 C1 122.05(19) . . ?
C16 C11 C1 119.9(2) . . ?
C13 C12 C11 120.9(2) . . ?
C14 C13 C12 120.0(3) . . ?
C15 C14 C13 119.7(3) . . ?
C14 C15 C16 120.6(3) . . ?
C15 C16 C11 120.9(3) . . ?
C23 C18 C19 117.8(2) . . ?
C23 C18 C4 120.2(2) . . ?
C19 C18 C4 122.00(19) . . ?
C20 C19 C18 121.2(2) . . ?
C21 C20 C19 120.0(3) . . ?
C20 C21 C22 119.4(3) . . ?
C21 C22 C23 121.4(3) . . ?
C22 C23 C18 120.2(3) . . ?
C26 C25 C30 117.7(2) . . ?
C26 C25 C9 121.4(2) . . ?
C30 C25 C9 120.9(2) . . ?
C25 C26 C27 120.7(2) . . ?
C28 C27 C26 120.9(3) . . ?
C27 C28 C29 119.2(2) . . ?
C28 C29 C30 120.5(3) . . ?
C25 C30 C29 121.0(2) . . ?
N7 C31 S1 125.99(15) . . ?
N7 C31 S2 124.31(14) . . ?
S1 C31 S2 109.70(11) . . ?
C37 C32 C33 121.1(2) . . ?
C37 C32 N7 119.1(2) . . ?
C33 C32 N7 119.83(19) . . ?
C32 C33 C34 119.2(2) . . ?
C35 C34 C33 119.8(3) . . ?
C36 C35 C34 120.8(3) . . ?
C35 C36 C37 120.1(3) . . ?
C32 C37 C36 119.1(3) . . ?
C43 C38 C39 122.8(7) . . ?
C43 C38 N7 117.9(7) . . ?
C39 C38 N7 119.3(7) . . ?
C38 C39 C40 117.4(8) . . ?
C41 C40 C39 122.4(9) . . ?
C40 C41 C42 117.0(8) . . ?
C41 C42 C43 122.8(10) . . ?
C38 C43 C42 117.4(9) . . ?
C43' C38' C39' 115.8(14) . . ?
C43' C38' N7 122.9(15) . . ?
C39' C38' N7 121.2(15) . . ?
C38' C39' C40' 122.0(14) . . ?
C41' C40' C39' 115.7(17) . . ?
C42' C41' C40' 119.7(19) . . ?
C41' C42' C43' 117.1(18) . . ?
C38' C43' C42' 123.2(14) . . ?
N8 C44 C45 180.000(6) . . ?
N4 B1 N2 108.07(16) . . ?
N4 B1 N5 107.62(16) . . ?
N2 B1 N5 110.26(16) . . ?

loop_
_geom_bond_atom_site_label_1
_geom_bond_atom_site_label_2
_geom_bond_distance
_geom_bond_site_symmetry_2
_geom_bond_publ_flag
Ni1 N1 1.9100(15) . ?
Ni1 N3 1.9107(14) . ?
Ni1 S2 2.1832(5) . ?
Ni1 S1 2.2013(5) . ?
S1 C31 1.7010(18) . ?
S2 C31 1.704(2) . ?
N1 C1 1.344(2) . ?
N1 N2 1.369(2) . ?
N2 C3 1.355(3) . ?
N2 B1 1.546(3) . ?
N3 C4 1.339(2) . ?
N3 N4 1.365(2) . ?
N4 C6 1.355(2) . ?
N4 B1 1.542(3) . ?
N5 C7 1.367(2) . ?
N5 N6 1.368(2) . ?
N5 B1 1.550(3) . ?
N6 C9 1.332(3) . ?
N7 C31 1.333(3) . ?
N7 C38' 1.444(16) . ?
N7 C32 1.446(3) . ?
N7 C38 1.461(7) . ?
N8 C44 1.097(7) . ?
C1 C2 1.392(3) . ?
C1 C11 1.468(3) . ?
C2 C3 1.366(3) . ?
C3 C10 1.498(3) . ?
C4 C5 1.393(3) . ?
C4 C18 1.464(3) . ?
C5 C6 1.372(3) . ?
C6 C17 1.492(3) . ?
C7 C8 1.362(3) . ?
C7 C24 1.495(3) . ?
C8 C9 1.404(3) . ?
C9 C25 1.469(3) . ?
C11 C12 1.382(3) . ?
C11 C16 1.385(3) . ?
C12 C13 1.382(4) . ?
C13 C14 1.379(4) . ?
C14 C15 1.359(4) . ?
C15 C16 1.376(4) . ?
C18 C23 1.383(3) . ?
C18 C19 1.385(3) . ?
C19 C20 1.378(3) . ?
C20 C21 1.360(4) . ?
C21 C22 1.361(5) . ?
C22 C23 1.370(4) . ?
C25 C26 1.382(3) . ?
C25 C30 1.383(3) . ?
C26 C27 1.389(3) . ?
C27 C28 1.359(4) . ?
C28 C29 1.366(4) . ?
C29 C30 1.386(4) . ?
C32 C37 1.374(3) . ?
C32 C33 1.374(3) . ?
C33 C34 1.387(3) . ?
C34 C35 1.369(4) . ?
C35 C36 1.364(4) . ?
C36 C37 1.387(4) . ?
C38 C43 1.331(10) . ?
C38 C39 1.349(10) . ?
C39 C40 1.386(9) . ?
C40 C41 1.338(12) . ?
C41 C42 1.355(14) . ?
C42 C43 1.378(9) . ?
C38' C43' 1.359(17) . ?
C38' C39' 1.382(17) . ?
C39' C40' 1.404(16) . ?
C40' C41' 1.367(18) . ?
C41' C42' 1.347(18) . ?
C42' C43' 1.371(15) . ?
C44 C45 1.450(8) . ?
